data_4037400
loop_
_publ_author_name
'De, Subhadip'
'Das, Mrinal Kanti'
'Roy, Avishek'
'Bisai, Alakesh'

_publ_section_title
;
 Synthesis of 2-Oxindoles Sharing Vicinal All-Carbon Quaternary
 Stereocenters via Organocatalytic Aldol Reaction.
;
_journal_issue 24
_journal_name_full 'The Journal of organic chemistry'
_journal_page_first 12258
_journal_page_last 12274
_journal_paper_doi 10.1021/acs.joc.6b02195
_journal_volume 81
_journal_year 2016
_chemical_absolute_configuration unk
_chemical_formula_sum 'C22 H20 N2 O3'
_chemical_formula_weight 360.40
_space_group_crystal_system orthorhombic
_space_group_IT_number 19
_space_group_name_Hall 'P 2ac 2ab'
_space_group_name_H-M_alt 'P 21 21 21'
_atom_sites_solution_hydrogens geom
_audit_creation_method SHELXL-2014/7
_cell_angle_alpha 90
_cell_angle_beta 90
_cell_angle_gamma 90
_cell_formula_units_Z 4
_cell_length_a 9.0561(2)
_cell_length_b 13.3740(3)
_cell_length_c 14.8700(3)
_cell_measurement_reflns_used 5694
_cell_measurement_temperature 296(2)
_cell_measurement_theta_max 24.36
_cell_measurement_theta_min 2.63
_cell_volume 1801.00(7)
_computing_structure_refinement 'SHELXL-2014/7 (Sheldrick, 2014)'
_diffrn_ambient_temperature 296(2)
_diffrn_measured_fraction_theta_full 0.998
_diffrn_measured_fraction_theta_max 0.998
_diffrn_measurement_device_type 'Bruker APEX-II CCD'
_diffrn_measurement_method '\f and \w scans'
_diffrn_radiation_type MoK\a
_diffrn_radiation_wavelength 0.71073
_diffrn_reflns_av_R_equivalents 0.0367
_diffrn_reflns_av_unetI/netI 0.0351
_diffrn_reflns_Laue_measured_fraction_full 0.998
_diffrn_reflns_Laue_measured_fraction_max 0.998
_diffrn_reflns_limit_h_max 6
_diffrn_reflns_limit_h_min -10
_diffrn_reflns_limit_k_max 15
_diffrn_reflns_limit_k_min -15
_diffrn_reflns_limit_l_max 14
_diffrn_reflns_limit_l_min -17
_diffrn_reflns_number 11685
_diffrn_reflns_point_group_measured_fraction_full 0.995
_diffrn_reflns_point_group_measured_fraction_max 0.995
_diffrn_reflns_theta_full 24.439
_diffrn_reflns_theta_max 24.439
_diffrn_reflns_theta_min 2.048
_exptl_absorpt_coefficient_mu 0.089
_exptl_crystal_colour white
_exptl_crystal_density_diffrn 1.329
_exptl_crystal_description block
_exptl_crystal_F_000 760
_exptl_crystal_size_max 0.42
_exptl_crystal_size_mid 0.38
_exptl_crystal_size_min 0.37
_refine_diff_density_max 0.313
_refine_diff_density_min -0.234
_refine_diff_density_rms 0.040
_refine_ls_abs_structure_details
;
 Flack x determined using 1068 quotients [(I+)-(I-)]/[(I+)+(I-)]
 (Parsons, Flack and Wagner, Acta Cryst. B69 (2013) 249-259).
;
_refine_ls_abs_structure_Flack -0.5(6)
_refine_ls_extinction_method none
_refine_ls_goodness_of_fit_ref 1.266
_refine_ls_hydrogen_treatment constr
_refine_ls_matrix_type full
_refine_ls_number_parameters 246
_refine_ls_number_reflns 2970
_refine_ls_number_restraints 0
_refine_ls_restrained_S_all 1.266
_refine_ls_R_factor_all 0.0406
_refine_ls_R_factor_gt 0.0359
_refine_ls_shift/su_max 0.000
_refine_ls_shift/su_mean 0.000
_refine_ls_structure_factor_coef Fsqd
_refine_ls_weighting_details 'w=1/[\s^2^(Fo^2^)+(0.0444P)^2^] where P=(Fo^2^+2Fc^2^)/3'
_refine_ls_weighting_scheme calc
_refine_ls_wR_factor_gt 0.0882
_refine_ls_wR_factor_ref 0.0914
_reflns_Friedel_coverage 0.726
_reflns_Friedel_fraction_full 0.991
_reflns_Friedel_fraction_max 0.990
_reflns_number_gt 2709
_reflns_number_total 2970
_reflns_threshold_expression 'I > 2\s(I)'
_cod_data_source_file jo6b02195_si_002.cif
_cod_data_source_block TRYA3_a
_cod_database_code 4037400
_shelx_shelxl_version_number 2014/7
_shelx_space_group_comment
;
The symmetry employed for this shelxl refinement is uniquely defined
by the following loop, which should always be used as a source of
symmetry information in preference to the above space-group names.
They are only intended as comments.
;

loop_
_space_group_symop_operation_xyz
'x, y, z'
'-x+1/2, -y, z+1/2'
'-x, y+1/2, -z+1/2'
'x+1/2, -y+1/2, -z'

loop_
_atom_site_label
_atom_site_type_symbol
_atom_site_fract_x
_atom_site_fract_y
_atom_site_fract_z
_atom_site_U_iso_or_equiv
_atom_site_adp_type
_atom_site_occupancy
_atom_site_site_symmetry_order
_atom_site_calc_flag
_atom_site_refinement_flags_posn
_atom_site_refinement_flags_adp
O001 O 0.3065(2) 0.71197(13) 0.51578(13) 0.0264(5) Uani 1 1 d . .
O002 O 0.1307(2) 0.41353(14) 0.31993(12) 0.0212(5) Uani 1 1 d . .
N003 N 0.3814(2) 0.38791(16) 0.31193(15) 0.0169(5) Uani 1 1 d . .
O004 O 0.3002(2) 0.69436(15) 0.29838(16) 0.0358(6) Uani 1 1 d . .
N005 N 0.4368(3) 0.58644(16) 0.58591(15) 0.0189(6) Uani 1 1 d . .
C006 C 0.4724(3) 0.5336(2) 0.37075(17) 0.0156(6) Uani 1 1 d . .
C007 C 0.2578(3) 0.44001(19) 0.33404(17) 0.0176(6) Uani 1 1 d . .
C008 C 0.3324(3) 0.6236(2) 0.52926(19) 0.0192(6) Uani 1 1 d . .
C009 C 0.5825(3) 0.60093(19) 0.39259(17) 0.0175(6) Uani 1 1 d . .
H009 H 0.5592 0.6635 0.4159 0.021 Uiso 1 1 calc R U
C00A C 0.4342(3) 0.4812(2) 0.58693(18) 0.0179(6) Uani 1 1 d . .
C00B C 0.3255(3) 0.44658(19) 0.52868(18) 0.0167(6) Uani 1 1 d . .
C00C C 0.5101(3) 0.44102(19) 0.33370(18) 0.0161(6) Uani 1 1 d . .
C00D C 0.7289(3) 0.5734(2) 0.37907(19) 0.0205(6) Uani 1 1 d . .
H00D H 0.8040 0.6178 0.3939 0.025 Uiso 1 1 calc R U
C00E C 0.3072(3) 0.53847(19) 0.37950(17) 0.0161(6) Uani 1 1 d . .
C00F C 0.2553(3) 0.53516(19) 0.48225(16) 0.0161(6) Uani 1 1 d . .
C00G C 0.7639(3) 0.4804(2) 0.34372(17) 0.0201(6) Uani 1 1 d . .
H00G H 0.8626 0.4634 0.3356 0.024 Uiso 1 1 calc R U
C00H C 0.6552(3) 0.4123(2) 0.32029(18) 0.0195(6) Uani 1 1 d . .
H00H H 0.6788 0.3499 0.2966 0.023 Uiso 1 1 calc R U
C00I C 0.0365(3) 0.5229(2) 0.5874(2) 0.0243(7) Uani 1 1 d . .
H00I H 0.0855 0.5556 0.6339 0.029 Uiso 1 1 calc R U
C00J C 0.0874(3) 0.5437(2) 0.49342(18) 0.0215(7) Uani 1 1 d . .
H00A H 0.0567 0.6106 0.4765 0.026 Uiso 1 1 calc R U
H00B H 0.0399 0.4970 0.4528 0.026 Uiso 1 1 calc R U
C00K C 0.2990(3) 0.34511(19) 0.52168(19) 0.0197(7) Uani 1 1 d . .
H00K H 0.2247 0.3209 0.4844 0.024 Uiso 1 1 calc R U
C00L C 0.2359(3) 0.6244(2) 0.32892(18) 0.0219(7) Uani 1 1 d . .
H00L H 0.1340 0.6223 0.3211 0.026 Uiso 1 1 calc R U
C00M C 0.5215(3) 0.4178(2) 0.6372(2) 0.0246(7) Uani 1 1 d . .
H00M H 0.5945 0.4420 0.6755 0.030 Uiso 1 1 calc R U
C00N C 0.3860(4) 0.2801(2) 0.5716(2) 0.0254(7) Uani 1 1 d . .
H00N H 0.3705 0.2116 0.5671 0.030 Uiso 1 1 calc R U
C00O C 0.5447(3) 0.6483(2) 0.6322(2) 0.0268(7) Uani 1 1 d . .
H00C H 0.5313 0.7169 0.6151 0.040 Uiso 1 1 calc R U
H00E H 0.6425 0.6270 0.6160 0.040 Uiso 1 1 calc R U
H00F H 0.5317 0.6417 0.6960 0.040 Uiso 1 1 calc R U
C00P C 0.3789(3) 0.2885(2) 0.2720(2) 0.0275(7) Uani 1 1 d . .
H00J H 0.3959 0.2393 0.3178 0.041 Uiso 1 1 calc R U
H00O H 0.4548 0.2837 0.2271 0.041 Uiso 1 1 calc R U
H00P H 0.2844 0.2770 0.2446 0.041 Uiso 1 1 calc R U
C00Q C 0.4951(3) 0.3156(2) 0.6279(2) 0.0265(7) Uani 1 1 d . .
H00Q H 0.5522 0.2704 0.6604 0.032 Uiso 1 1 calc R U
C1A C -0.0697(4) 0.4635(2) 0.6093(2) 0.0373(8) Uani 1 1 d . .
H1A1 H -0.1215 0.4293 0.5649 0.045 Uiso 1 1 calc R U
H1A2 H -0.0944 0.4547 0.6695 0.045 Uiso 1 1 calc R U

loop_
_atom_site_aniso_label
_atom_site_aniso_U_11
_atom_site_aniso_U_22
_atom_site_aniso_U_33
_atom_site_aniso_U_23
_atom_site_aniso_U_13
_atom_site_aniso_U_12
O001 0.0364(13) 0.0151(10) 0.0276(12) -0.0021(9) 0.0024(10) 0.0042(10)
O002 0.0162(11) 0.0234(10) 0.0241(11) -0.0017(9) -0.0004(9) -0.0033(9)
N003 0.0154(13) 0.0153(11) 0.0201(12) -0.0030(9) 0.0014(10) -0.0020(10)
O004 0.0294(13) 0.0294(12) 0.0484(15) 0.0161(10) 0.0032(12) -0.0010(11)
N005 0.0214(14) 0.0169(11) 0.0184(13) -0.0004(10) -0.0014(11) -0.0035(10)
C006 0.0161(15) 0.0157(13) 0.0150(13) 0.0031(12) 0.0003(12) 0.0025(12)
C007 0.0213(18) 0.0176(14) 0.0138(14) 0.0012(11) 0.0003(13) -0.0001(13)
C008 0.0207(17) 0.0196(15) 0.0173(15) -0.0013(12) 0.0048(13) -0.0003(13)
C009 0.0217(17) 0.0148(13) 0.0159(14) 0.0008(11) -0.0006(12) -0.0005(12)
C00A 0.0159(16) 0.0189(13) 0.0188(14) 0.0009(13) 0.0017(12) -0.0016(12)
C00B 0.0168(16) 0.0186(14) 0.0149(14) -0.0007(11) 0.0067(12) 0.0014(12)
C00C 0.0172(17) 0.0170(13) 0.0141(14) 0.0033(11) -0.0010(12) -0.0014(12)
C00D 0.0160(16) 0.0228(14) 0.0227(15) 0.0016(12) -0.0012(13) -0.0040(12)
C00E 0.0162(15) 0.0154(13) 0.0166(14) -0.0008(12) 0.0010(12) 0.0005(12)
C00F 0.0156(15) 0.0169(13) 0.0159(14) -0.0017(12) -0.0005(12) 0.0032(12)
C00G 0.0155(16) 0.0232(14) 0.0215(15) 0.0015(12) -0.0003(12) 0.0040(13)
C00H 0.0225(17) 0.0177(14) 0.0183(15) -0.0031(12) 0.0006(12) 0.0038(12)
C00I 0.0214(17) 0.0298(15) 0.0218(15) -0.0078(14) 0.0039(13) -0.0022(14)
C00J 0.0175(17) 0.0237(14) 0.0233(15) -0.0009(13) 0.0018(13) 0.0004(13)
C00K 0.0227(17) 0.0171(14) 0.0192(16) -0.0011(12) 0.0021(13) -0.0023(12)
C00L 0.0219(17) 0.0241(15) 0.0197(15) -0.0028(13) 0.0000(13) 0.0022(13)
C00M 0.0239(18) 0.0267(16) 0.0233(16) 0.0039(13) -0.0012(14) 0.0035(14)
C00N 0.0331(19) 0.0154(14) 0.0277(17) 0.0031(12) 0.0078(15) 0.0036(14)
C00O 0.0281(19) 0.0270(16) 0.0253(18) -0.0029(13) -0.0032(15) -0.0103(14)
C00P 0.0293(18) 0.0208(15) 0.0323(18) -0.0096(13) 0.0046(15) -0.0011(14)
C00Q 0.0293(19) 0.0252(16) 0.0248(17) 0.0069(13) 0.0022(15) 0.0088(14)
C1A 0.044(2) 0.0408(19) 0.0274(18) -0.0075(16) 0.0097(16) -0.0067(18)

loop_
_atom_type_symbol
_atom_type_description
_atom_type_scat_dispersion_real
_atom_type_scat_dispersion_imag
_atom_type_scat_source
C C 0.0033 0.0016 'International Tables Vol C Tables 4.2.6.8 and 6.1.1.4'
H H 0.0000 0.0000 'International Tables Vol C Tables 4.2.6.8 and 6.1.1.4'
N N 0.0061 0.0033 'International Tables Vol C Tables 4.2.6.8 and 6.1.1.4'
O O 0.0106 0.0060 'International Tables Vol C Tables 4.2.6.8 and 6.1.1.4'

loop_
_geom_angle_atom_site_label_1
_geom_angle_atom_site_label_2
_geom_angle_atom_site_label_3
_geom_angle
C007 N003 C00C 111.7(2)
C007 N003 C00P 123.6(2)
C00C N003 C00P 124.7(2)
C008 N005 C00A 111.1(2)
C008 N005 C00O 123.6(2)
C00A N005 C00O 125.1(2)
C009 C006 C00C 119.5(2)
C009 C006 C00E 132.1(2)
C00C C006 C00E 108.4(2)
O002 C007 N003 125.8(2)
O002 C007 C00E 126.4(2)
N003 C007 C00E 107.7(2)
O001 C008 N005 126.1(3)
O001 C008 C00F 125.5(3)
N005 C008 C00F 108.4(2)
C006 C009 C00D 118.8(2)
C006 C009 H009 120.6
C00D C009 H009 120.6
C00M C00A C00B 122.6(3)
C00M C00A N005 127.6(3)
C00B C00A N005 109.7(2)
C00K C00B C00A 119.8(3)
C00K C00B C00F 131.5(3)
C00A C00B C00F 108.8(2)
C00H C00C C006 122.4(2)
C00H C00C N003 128.0(2)
C006 C00C N003 109.6(2)
C00G C00D C009 120.7(3)
C00G C00D H00D 119.6
C009 C00D H00D 119.6
C006 C00E C00L 114.4(2)
C006 C00E C007 102.3(2)
C00L C00E C007 107.8(2)
C006 C00E C00F 112.0(2)
C00L C00E C00F 111.7(2)
C007 C00E C00F 108.0(2)
C00B C00F C00J 115.2(2)
C00B C00F C008 101.8(2)
C00J C00F C008 110.0(2)
C00B C00F C00E 109.6(2)
C00J C00F C00E 113.1(2)
C008 C00F C00E 106.2(2)
C00H C00G C00D 121.5(3)
C00H C00G H00G 119.3
C00D C00G H00G 119.3
C00C C00H C00G 117.1(2)
C00C C00H H00H 121.5
C00G C00H H00H 121.5
C1A C00I C00J 125.4(3)
C1A C00I H00I 117.3
C00J C00I H00I 117.3
C00I C00J C00F 113.1(2)
C00I C00J H00A 109.0
C00F C00J H00A 109.0
C00I C00J H00B 109.0
C00F C00J H00B 109.0
H00A C00J H00B 107.8
C00B C00K C00N 118.4(3)
C00B C00K H00K 120.8
C00N C00K H00K 120.8
O004 C00L C00E 125.1(3)
O004 C00L H00L 117.5
C00E C00L H00L 117.5
C00A C00M C00Q 116.7(3)
C00A C00M H00M 121.6
C00Q C00M H00M 121.6
C00Q C00N C00K 121.1(3)
C00Q C00N H00N 119.5
C00K C00N H00N 119.5
N005 C00O H00C 109.5
N005 C00O H00E 109.5
H00C C00O H00E 109.5
N005 C00O H00F 109.5
H00C C00O H00F 109.5
H00E C00O H00F 109.5
N003 C00P H00J 109.5
N003 C00P H00O 109.5
H00J C00P H00O 109.5
N003 C00P H00P 109.5
H00J C00P H00P 109.5
H00O C00P H00P 109.5
C00N C00Q C00M 121.4(3)
C00N C00Q H00Q 119.3
C00M C00Q H00Q 119.3
C00I C1A H1A1 120.0
C00I C1A H1A2 120.0
H1A1 C1A H1A2 120.0

loop_
_geom_bond_atom_site_label_1
_geom_bond_atom_site_label_2
_geom_bond_distance
O001 C008 1.221(3)
O002 C007 1.222(3)
N003 C007 1.359(3)
N003 C00C 1.403(3)
N003 C00P 1.456(3)
O004 C00L 1.192(3)
N005 C008 1.360(4)
N005 C00A 1.408(3)
N005 C00O 1.454(4)
C006 C009 1.382(4)
C006 C00C 1.398(4)
C006 C00E 1.503(4)
C007 C00E 1.546(4)
C008 C00F 1.541(4)
C009 C00D 1.390(4)
C009 H009 0.9300
C00A C00M 1.380(4)
C00A C00B 1.390(4)
C00B C00K 1.382(4)
C00B C00F 1.511(4)
C00C C00H 1.384(4)
C00D C00G 1.387(4)
C00D H00D 0.9300
C00E C00L 1.518(4)
C00E C00F 1.599(4)
C00F C00J 1.534(4)
C00G C00H 1.386(4)
C00G H00G 0.9300
C00H H00H 0.9300
C00I C1A 1.289(4)
C00I C00J 1.498(4)
C00I H00I 0.9300
C00J H00A 0.9700
C00J H00B 0.9700
C00K C00N 1.389(4)
C00K H00K 0.9300
C00L H00L 0.9300
C00M C00Q 1.395(4)
C00M H00M 0.9300
C00N C00Q 1.378(4)
C00N H00N 0.9300
C00O H00C 0.9600
C00O H00E 0.9600
C00O H00F 0.9600
C00P H00J 0.9600
C00P H00O 0.9600
C00P H00P 0.9600
C00Q H00Q 0.9300
C1A H1A1 0.9300
C1A H1A2 0.9300
